data_4000597
_publ_section_title
;
Evidence and characterization of a new decamolybdocobaltate cobalt salt,
an efficient precursor for hydrotreating catalyst preparation
;
_journal_name_full 'Chemistry of Materials'
_journal_paper_doi 10.1021/cm050377+
_journal_year 2005
_chemical_formula_sum 'C30 H36 Bi2 Br6 S6'
_chemical_formula_weight 1486.37
_space_group_IT_number 2
_symmetry_cell_setting triclinic
_symmetry_space_group_name_Hall '-P 1'
_symmetry_space_group_name_H-M 'P -1'
_cell_angle_alpha 103.9694(4)
_cell_angle_beta 100.3993(4)
_cell_angle_gamma 94.5313(6)
_cell_formula_units_Z 2
_cell_length_a 8.95470(10)
_cell_length_b 14.82580(10)
_cell_length_c 16.5651(2)
_cell_measurement_temperature 293(2)
_cell_volume 2081.71(4)
_diffrn_ambient_temperature 293(2)
_exptl_crystal_density_diffrn 2.371
_cod_depositor_comments
;
The following automatic conversions were performed:
'_symmetry_cell_setting' value 'Triclinic' changed to 'triclinic'
according to '/home/saulius/struct/CIF-dictionaries/cif_core.dic'
dictionary named 'cif_core.dic' version 2.4.1 from 2010-06-29.

Automatic conversion script
Id: cif_fix_enum 1527 2010-12-29 10:47:43Z saulius 
;
_cod_database_code 4000597

loop_
_symmetry_equiv_pos_as_xyz
'x, y, z'
'-x, -y, -z'

loop_
_atom_site_label
_atom_site_type_symbol
_atom_site_fract_x
_atom_site_fract_y
_atom_site_fract_z
_atom_site_U_iso_or_equiv
_atom_site_adp_type
_atom_site_occupancy
_atom_site_symmetry_multiplicity
_atom_site_calc_flag
_atom_site_refinement_flags
_atom_site_disorder_assembly
_atom_site_disorder_group
Bi1 Bi 0.03583(4) 0.11776(2) -0.38522(2) 0.04993(12) Uani 1 1 d . . .
Bi2 Bi -0.31701(4) 0.55793(3) 0.27796(2) 0.05498(13) Uani 1 1 d . . .
Br1 Br 0.26259(12) 0.20488(8) -0.25433(8) 0.0692(3) Uani 1 1 d . . .
Br2 Br 0.0462(2) 0.26307(11) -0.45425(10) 0.1040(5) Uani 1 1 d . . .
Br3 Br 0.22740(14) -0.00089(10) -0.46955(9) 0.0874(4) Uani 1 1 d . . .
Br4 Br -0.35910(17) 0.37752(8) 0.20579(9) 0.0799(3) Uani 1 1 d . . .
Br5 Br -0.41058(19) 0.53185(14) 0.41464(9) 0.1013(5) Uani 1 1 d . . .
Br6 Br -0.58657(13) 0.58693(10) 0.19743(9) 0.0808(4) Uani 1 1 d . . .
S1 S 0.4540(3) -0.03437(18) 0.13149(18) 0.0631(7) Uani 1 1 d . . .
S2 S 0.5027(4) 0.1245(3) 0.2905(2) 0.0825(10) Uani 1 1 d . . .
S3 S 0.0543(3) 0.54346(16) 0.29221(15) 0.0514(5) Uani 1 1 d . . .
S4 S -0.1348(3) 0.56002(14) 0.12766(15) 0.0460(5) Uani 1 1 d . . .
S5 S -0.1605(3) 0.20435(16) -0.27499(14) 0.0474(5) Uani 1 1 d . . .
S6 S -0.0549(3) -0.00359(16) -0.27326(16) 0.0547(5) Uani 1 1 d . . .
C1 C 0.1708(9) 0.1447(6) 0.0527(5) 0.0390(16) Uani 1 1 d . . .
C2 C 0.2519(10) 0.0670(6) 0.0557(6) 0.049(2) Uani 1 1 d . . .
H2 H 0.2374 0.0176 0.0070 0.058 Uiso 1 1 calc R . .
C3 C 0.3499(10) 0.0614(6) 0.1265(6) 0.0464(19) Uani 1 1 d . . .
C4 C 0.3757(10) 0.1373(7) 0.2024(6) 0.053(2) Uani 1 1 d . . .
C5 C 0.2966(10) 0.2123(7) 0.2000(6) 0.051(2) Uani 1 1 d . . .
H5 H 0.3118 0.2610 0.2492 0.061 Uiso 1 1 calc R . .
C6 C 0.1928(9) 0.2203(6) 0.1272(5) 0.0426(17) Uani 1 1 d . . .
C7 C 0.1117(9) 0.3000(6) 0.1264(6) 0.0415(17) Uani 1 1 d . . .
C8 C 0.1233(11) 0.3735(7) 0.2006(6) 0.050(2) Uani 1 1 d . . .
H8 H 0.1859 0.3702 0.2509 0.060 Uiso 1 1 calc R . .
C9 C 0.0456(10) 0.4496(6) 0.2011(5) 0.0416(17) Uani 1 1 d . . .
C10 C -0.0474(9) 0.4567(6) 0.1244(6) 0.0430(18) Uani 1 1 d . . .
C11 C -0.0620(10) 0.3852(6) 0.0519(6) 0.0441(18) Uani 1 1 d . . .
H11 H -0.1254 0.3891 0.0021 0.053 Uiso 1 1 calc R . .
C12 C 0.0167(9) 0.3061(6) 0.0507(5) 0.0389(16) Uani 1 1 d . . .
C13 C 0.0009(9) 0.2317(6) -0.0274(5) 0.0385(16) Uani 1 1 d . . .
C14 C -0.0793(9) 0.2399(6) -0.1064(5) 0.0419(17) Uani 1 1 d . . .
H14 H -0.1255 0.2935 -0.1085 0.050 Uiso 1 1 calc R . .
C15 C -0.0909(9) 0.1717(6) -0.1795(5) 0.0403(17) Uani 1 1 d . . .
C16 C -0.0297(10) 0.0869(6) -0.1775(5) 0.0436(18) Uani 1 1 d . . .
C17 C 0.0496(10) 0.0775(6) -0.1021(6) 0.0443(18) Uani 1 1 d . . .
H17 H 0.0902 0.0219 -0.1008 0.053 Uiso 1 1 calc R . .
C18 C 0.0723(9) 0.1497(5) -0.0256(5) 0.0394(16) Uani 1 1 d . . .
C19 C 0.3824(12) -0.1156(6) 0.0280(7) 0.056(2) Uani 1 1 d . . .
H19A H 0.2717 -0.1283 0.0170 0.067 Uiso 1 1 calc R . .
H19B H 0.4114 -0.0897 -0.0162 0.067 Uiso 1 1 calc R . .
C20 C 0.4535(15) -0.2040(9) 0.0304(10) 0.085(4) Uani 1 1 d . . .
H20A H 0.4186 -0.2496 -0.0233 0.128 Uiso 1 1 calc R . .
H20B H 0.4243 -0.2286 0.0747 0.128 Uiso 1 1 calc R . .
H20C H 0.5630 -0.1903 0.0413 0.128 Uiso 1 1 calc R . .
C21 C 0.505(2) 0.2335(13) 0.3743(10) 0.107(5) Uani 1 1 d . . .
H21A H 0.5949 0.2418 0.4189 0.128 Uiso 1 1 calc R . .
H21B H 0.5089 0.2869 0.3502 0.128 Uiso 1 1 calc R . .
C22 C 0.368(3) 0.2289(19) 0.4099(14) 0.156(9) Uani 1 1 d . . .
H22A H 0.3708 0.2857 0.4531 0.233 Uiso 1 1 calc R . .
H22B H 0.3648 0.1765 0.4345 0.233 Uiso 1 1 calc R . .
H22C H 0.2789 0.2214 0.3658 0.233 Uiso 1 1 calc R . .
C23 C 0.1324(15) 0.4968(9) 0.3799(7) 0.077(3) Uani 1 1 d . . .
H23A H 0.2260 0.4718 0.3693 0.092 Uiso 1 1 calc R . .
H23B H 0.1596 0.5480 0.4312 0.092 Uiso 1 1 calc R . .
C24 C 0.029(2) 0.4221(10) 0.3957(8) 0.092(4) Uani 1 1 d . . .
H24A H 0.0801 0.4017 0.4430 0.139 Uiso 1 1 calc R . .
H24B H 0.0038 0.3701 0.3460 0.139 Uiso 1 1 calc R . .
H24C H -0.0626 0.4464 0.4082 0.139 Uiso 1 1 calc R . .
C25 C -0.2645(11) 0.5331(7) 0.0249(6) 0.052(2) Uani 1 1 d . . .
H25A H -0.2078 0.5203 -0.0204 0.062 Uiso 1 1 calc R . .
H25B H -0.3373 0.4785 0.0181 0.062 Uiso 1 1 calc R . .
C26 C -0.3473(11) 0.6178(7) 0.0217(8) 0.060(2) Uani 1 1 d . . .
H26A H -0.4172 0.6060 -0.0320 0.091 Uiso 1 1 calc R . .
H26B H -0.2742 0.6714 0.0285 0.091 Uiso 1 1 calc R . .
H26C H -0.4031 0.6298 0.0667 0.091 Uiso 1 1 calc R . .
C27 C -0.3516(11) 0.1424(10) -0.3193(8) 0.070(3) Uani 1 1 d . . .
H27A H -0.3470 0.0759 -0.3405 0.084 Uiso 1 1 calc R . .
H27B H -0.4129 0.1507 -0.2760 0.084 Uiso 1 1 calc R . .
C28 C -0.4207(14) 0.1817(12) -0.3901(9) 0.085(4) Uani 1 1 d . . .
H28A H -0.5221 0.1498 -0.4151 0.128 Uiso 1 1 calc R . .
H28B H -0.3589 0.1734 -0.4323 0.128 Uiso 1 1 calc R . .
H28C H -0.4257 0.2473 -0.3683 0.128 Uiso 1 1 calc R . .
C29 C 0.1118(17) -0.0655(9) -0.2593(10) 0.091(4) Uani 1 1 d . . .
H29A H 0.1475 -0.0782 -0.3123 0.109 Uiso 1 1 calc R . .
H29B H 0.1919 -0.0228 -0.2168 0.109 Uiso 1 1 calc R . .
C30 C 0.098(3) -0.1492(13) -0.236(2) 0.169(11) Uani 1 1 d . . .
H30A H 0.1947 -0.1734 -0.2311 0.253 Uiso 1 1 calc R . .
H30B H 0.0222 -0.1939 -0.2778 0.253 Uiso 1 1 calc R . .
H30C H 0.0677 -0.1382 -0.1817 0.253 Uiso 1 1 calc R . .

loop_
_atom_site_aniso_label
_atom_site_aniso_U_11
_atom_site_aniso_U_22
_atom_site_aniso_U_33
_atom_site_aniso_U_23
_atom_site_aniso_U_13
_atom_site_aniso_U_12
Bi1 0.0570(2) 0.0468(2) 0.0397(2) -0.00492(14) 0.01668(14) 0.00411(14)
Bi2 0.0530(2) 0.0583(2) 0.0494(2) 0.00097(16) 0.02020(16) -0.00005(16)
Br1 0.0529(5) 0.0735(7) 0.0648(7) -0.0079(5) 0.0093(5) -0.0008(5)
Br2 0.1666(16) 0.0784(9) 0.0790(9) 0.0287(8) 0.0443(10) 0.0170(9)
Br3 0.0617(6) 0.0910(9) 0.0835(9) -0.0275(7) 0.0150(6) 0.0140(6)
Br4 0.0963(8) 0.0566(6) 0.0790(8) 0.0013(6) 0.0292(7) -0.0103(6)
Br5 0.1090(10) 0.1378(13) 0.0582(8) 0.0184(8) 0.0375(7) -0.0026(9)
Br6 0.0551(6) 0.0981(9) 0.0807(8) 0.0091(7) 0.0143(5) 0.0034(6)
S1 0.0721(16) 0.0547(13) 0.0620(16) 0.0166(12) 0.0025(12) 0.0277(12)
S2 0.089(2) 0.096(2) 0.0547(16) 0.0106(15) -0.0061(14) 0.0470(18)
S3 0.0591(13) 0.0434(11) 0.0462(12) -0.0004(9) 0.0120(10) 0.0087(10)
S4 0.0525(11) 0.0369(10) 0.0498(12) 0.0078(9) 0.0166(9) 0.0107(8)
S5 0.0543(12) 0.0483(11) 0.0407(11) 0.0095(9) 0.0124(9) 0.0134(9)
S6 0.0594(13) 0.0431(11) 0.0508(13) -0.0015(10) 0.0019(10) 0.0071(10)
C1 0.040(4) 0.038(4) 0.041(4) 0.013(3) 0.011(3) 0.005(3)
C2 0.055(5) 0.044(4) 0.049(5) 0.013(4) 0.013(4) 0.011(4)
C3 0.045(4) 0.050(5) 0.050(5) 0.023(4) 0.008(4) 0.013(4)
C4 0.046(4) 0.065(6) 0.047(5) 0.016(5) 0.005(4) 0.012(4)
C5 0.050(5) 0.054(5) 0.044(5) 0.007(4) 0.005(4) 0.016(4)
C6 0.041(4) 0.049(5) 0.036(4) 0.008(4) 0.008(3) 0.006(3)
C7 0.042(4) 0.041(4) 0.045(5) 0.012(4) 0.013(3) 0.012(3)
C8 0.052(5) 0.054(5) 0.045(5) 0.011(4) 0.014(4) 0.013(4)
C9 0.049(4) 0.040(4) 0.036(4) 0.003(3) 0.018(3) 0.010(3)
C10 0.042(4) 0.043(4) 0.049(5) 0.014(4) 0.018(4) 0.013(3)
C11 0.052(4) 0.045(4) 0.039(4) 0.012(4) 0.019(4) 0.007(4)
C12 0.044(4) 0.038(4) 0.039(4) 0.012(3) 0.016(3) 0.007(3)
C13 0.042(4) 0.041(4) 0.036(4) 0.011(3) 0.013(3) 0.012(3)
C14 0.045(4) 0.045(4) 0.040(4) 0.014(4) 0.012(3) 0.017(3)
C15 0.040(4) 0.043(4) 0.037(4) 0.007(3) 0.007(3) 0.011(3)
C16 0.047(4) 0.039(4) 0.037(4) -0.003(3) 0.006(3) 0.001(3)
C17 0.050(4) 0.034(4) 0.046(5) 0.008(3) 0.007(4) 0.004(3)
C18 0.040(4) 0.038(4) 0.038(4) 0.007(3) 0.006(3) 0.003(3)
C19 0.060(5) 0.044(5) 0.066(6) 0.015(4) 0.011(5) 0.017(4)
C20 0.082(8) 0.062(7) 0.107(11) 0.010(7) 0.012(7) 0.033(6)
C21 0.113(12) 0.138(14) 0.066(9) 0.023(9) 0.000(8) 0.057(11)
C22 0.19(2) 0.20(2) 0.099(15) 0.057(16) 0.036(15) 0.07(2)
C23 0.093(8) 0.080(8) 0.043(6) -0.003(5) -0.002(5) 0.020(7)
C24 0.153(14) 0.080(8) 0.046(7) 0.020(6) 0.020(8) 0.019(9)
C25 0.050(5) 0.055(5) 0.049(5) 0.012(4) 0.007(4) 0.011(4)
C26 0.052(5) 0.058(6) 0.076(7) 0.019(5) 0.018(5) 0.017(4)
C27 0.044(5) 0.093(8) 0.073(8) 0.028(7) 0.006(5) 0.005(5)
C28 0.063(7) 0.129(12) 0.066(8) 0.030(8) 0.006(6) 0.034(7)
C29 0.112(10) 0.062(7) 0.086(9) -0.005(6) 0.000(7) 0.052(7)
C30 0.143(17) 0.077(11) 0.31(4) 0.070(17) 0.07(2) 0.022(11)

loop_
_geom_bond_atom_site_label_1
_geom_bond_atom_site_label_2
_geom_bond_distance
_geom_bond_site_symmetry_2
_geom_bond_publ_flag
Bi1 Br1 2.6714(11) . ?
Bi1 Br2 2.6746(14) . ?
Bi1 Br3 2.8538(12) . ?
Bi1 S5 2.908(2) . ?
Bi1 S6 3.043(3) . ?
Bi1 Br3 3.1050(13) 2_554 ?
Bi2 Br4 2.6191(12) . ?
Bi2 Br5 2.6521(13) . ?
Bi2 Br6 2.6588(13) . ?
Br3 Bi1 3.1050(13) 2_554 ?
S1 C3 1.769(8) . ?
S1 C19 1.812(11) . ?
S2 C4 1.740(9) . ?
S2 C21 1.855(18) . ?
S3 C9 1.774(8) . ?
S3 C23 1.810(12) . ?
S4 C10 1.768(8) . ?
S4 C25 1.814(10) . ?
S5 C15 1.785(8) . ?
S5 C27 1.812(11) . ?
S6 C16 1.778(8) . ?
S6 C29 1.822(12) . ?
C1 C2 1.416(12) . ?
C1 C6 1.423(12) . ?
C1 C18 1.453(11) . ?
C2 C3 1.357(12) . ?
C3 C4 1.438(14) . ?
C4 C5 1.370(13) . ?
C5 C6 1.420(12) . ?
C6 C7 1.436(11) . ?
C7 C12 1.410(12) . ?
C7 C8 1.414(13) . ?
C8 C9 1.370(12) . ?
C9 C10 1.420(12) . ?
C10 C11 1.375(12) . ?
C11 C12 1.413(12) . ?
C12 C13 1.460(12) . ?
C13 C14 1.413(11) . ?
C13 C18 1.421(11) . ?
C14 C15 1.358(12) . ?
C15 C16 1.415(12) . ?
C16 C17 1.366(12) . ?
C17 C18 1.418(12) . ?
C19 C20 1.509(14) . ?
C21 C22 1.45(3) . ?
C23 C24 1.487(19) . ?
C25 C26 1.515(13) . ?
C27 C28 1.491(16) . ?
C29 C30 1.39(2) . ?
